data_2001261
loop_
_publ_author_name
'Ianelli, S.'
'Nardelli, M.'
'Belletti, D.'
'Brosse, N.'
'Jamart-Gr\'egoire, B.'
'Caub\`ere, P.'

_publ_section_title
;
 Structural studies of the regioselectivity of bishydroxylation of
 polycyclic methylenecyclobutanol derivatives
;
_journal_issue 11
_journal_name_full 'Acta Crystallographica Section C'
_journal_page_first 2022
_journal_page_last 2027
_journal_paper_doi 10.1107/S0108270193004718
_journal_volume 49
_journal_year 1993
_chemical_formula_analytical 'C15 H24 O4'
_chemical_formula_sum 'C15 H24 O4'
_chemical_formula_weight 268.35
_chemical_name_systematic
;
cis-cisoid-cis-8,9-dihydroxytricyclo[6.5.0.0^2,7^]tridec-2-yl acetate
;
_space_group_IT_number 2
_symmetry_cell_setting triclinic
_symmetry_space_group_name_Hall '-P 1'
_symmetry_space_group_name_H-M 'P -1'
_cell_angle_alpha 65.360(10)
_cell_angle_beta 65.09(12)
_cell_angle_gamma 63.810(10)
_cell_formula_units_Z 4
_cell_length_a 14.172(3)
_cell_length_b 12.174(2)
_cell_length_c 11.105(2)
_cell_measurement_reflns_used 30
_cell_measurement_temperature 293(2)
_cell_measurement_theta_max 39
_cell_measurement_theta_min 20
_cell_volume 1495.2(12)
_computing_cell_refinement 'LQPARM (Nardelli & Mangia, 1984)'
_computing_data_collection 'local programs'
_computing_data_reduction 'local programs'
_computing_molecular_graphics 'ORTEP (Johnson, 1965)'
_computing_publication_material
;
 PARST (Nardelli, 1983a); PARSTCIF (Nardelli, 1991)
;
_computing_structure_refinement 'SHELXL92 (Sheldrick, 1992)'
_computing_structure_solution 'SHELXS86 (Sheldrick, 1986)'
_diffrn_ambient_temperature 293(2)
_diffrn_measurement_device 'Siemens AED diffractometer'
_diffrn_measurement_method '\q/2\q scan'
_diffrn_radiation_monochromator Ni-filter
_diffrn_radiation_source 'standard Cu anode'
_diffrn_radiation_type 'Cu K\=\a'
_diffrn_radiation_wavelength 1.54178
_diffrn_reflns_av_sigmaI/netI 0.0346
_diffrn_reflns_limit_h_max 17
_diffrn_reflns_limit_h_min -15
_diffrn_reflns_limit_k_max 14
_diffrn_reflns_limit_k_min -13
_diffrn_reflns_limit_l_max 13
_diffrn_reflns_limit_l_min 0
_diffrn_reflns_number 5688
_diffrn_reflns_reduction_process
;
as for the previous compound 2
;
_diffrn_reflns_theta_max 70.31
_diffrn_reflns_theta_min 3.63
_diffrn_standards_decay_% 'within statistical fluctuation'
_diffrn_standards_interval_count 50
_diffrn_standards_number 1
_exptl_absorpt_coefficient_mu 0.656
_exptl_absorpt_correction_type none
_exptl_crystal_colour colourless
_exptl_crystal_density_diffrn 1.192
_exptl_crystal_description
;
 small prisms
;
_exptl_crystal_F_000 584
_exptl_crystal_size_max 0.41
_exptl_crystal_size_mid 0.32
_exptl_crystal_size_min 0.29
_refine_diff_density_max 0.279
_refine_diff_density_min -0.364
_refine_ls_extinction_coef 0.0063(6)
_refine_ls_extinction_method 'SHELXL92 (Sheldrick, 1992)'
_refine_ls_goodness_of_fit_all 0.924
_refine_ls_goodness_of_fit_obs 1.104
_refine_ls_hydrogen_treatment refxyz
_refine_ls_matrix_type full
_refine_ls_number_parameters 352
_refine_ls_number_reflns 5637
_refine_ls_number_restraints 0
_refine_ls_restrained_S_all 1.066
_refine_ls_restrained_S_obs 1.104
_refine_ls_R_factor_all 0.0817
_refine_ls_R_factor_obs 0.0492
_refine_ls_shift/esd_max 0.000
_refine_ls_shift/esd_mean 0.000
_refine_ls_structure_factor_coef F^2^
_refine_ls_weighting_scheme
; calc w = 1/[\s^2^(F~o~^2^) + ( 0.0862P)^2^ + 0.0000P]
 where P = (F~o~^2^ + 2F~c~^2^)/3
;
_refine_ls_wR_factor_all 0.1681
_refine_ls_wR_factor_obs 0.1351
_reflns_number_observed 3483
_reflns_number_total 5688
_reflns_observed_criterion I>2sigma(I)
_cod_data_source_file al1053.cif
_cod_data_source_block 4
_cod_original_cell_volume 1495.0(10)
_cod_database_code 2001261

loop_
_symmetry_equiv_pos_as_xyz
'x, y, z'
'-x, -y, -z'

loop_
_atom_site_aniso_label
_atom_site_aniso_U_11
_atom_site_aniso_U_22
_atom_site_aniso_U_33
_atom_site_aniso_U_12
_atom_site_aniso_U_13
_atom_site_aniso_U_23
O1A .0524(8) .1055(12) .0439(7) -.0261(7) -.0056(6) -.0446(8)
O2A .0516(8) .1182(12) .0406(7) -.0255(8) -.0031(6) -.0461(8)
O3A .0925(12) .0765(11) .0770(11) -.0038(9) -.0413(10) -.0239(9)
O4A .1119(16) .1036(15) .0776(12) .0051(10) -.0245(12) -.0575(13)
C1A .0396(9) .0766(13) .0420(9) -.0203(9) -.0083(7) -.0249(9)
C2A .0470(11) .0827(15) .0620(12) -.0285(11) -.0158(9) -.0106(10)
C3A .0663(15) .101(2) .0829(18) -.0434(16) -.0116(13) .0030(14)
C4A .104(2) .095(2) .0857(19) -.0513(16) -.0221(17) -.0043(17)
C5A .125(3) .0747(18) .101(2) -.0396(16) -.0412(19) -.0203(17)
C6A .0856(16) .0697(15) .0779(15) -.0208(12) -.0295(13) -.0293(12)
C8A .0607(12) .0669(13) .0566(12) -.0124(10) -.0221(10) -.0185(10)
C9A .0467(10) .0733(13) .0418(9) -.0149(9) -.0092(8) -.0268(9)
C10A .0417(10) .0876(16) .0588(12) -.0231(11) -.0002(9) -.0286(10)
C11A .0532(12) .0876(17) .0614(13) -.0332(12) -.0021(10) -.0142(11)
C12A .0628(14) .0783(16) .0705(14) -.0244(12) -.0154(11) -.0103(12)
C13A .0703(14) .0746(14) .0549(12) -.0120(10) -.0195(10) -.0310(11)
C14A .0429(9) .0765(13) .0408(9) -.0197(9) -.0062(7) -.0284(9)
C15A .117(2) .0789(18) .0798(18) .0036(14) -.0425(18) -.0529(18)
C16A .169(3) .096(2) .106(2) .0219(18) -.077(3) -.064(2)
O1B .0422(7) .0817(9) .0430(7) -.0185(6) -.0123(5) -.0254(6)
O2B .0502(8) .1418(15) .0504(8) -.0430(9) .0010(6) -.0487(9)
O3B .0925(12) .0742(10) .0686(10) -.0218(8) -.0201(9) -.0297(9)
O4B .1000(14) .1017(15) .0763(12) -.0313(11) .0034(11) -.0267(12)
C1B .0401(9) .0718(12) .0376(9) -.0111(8) -.0100(7) -.0255(9)
C2B .0584(12) .0793(15) .0547(12) -.0025(10) -.0130(10) -.0336(11)
C3B .092(2) .126(3) .0649(17) .0242(17) .0007(16) -.0141(19)
C4B .122(3) .226(5) .0607(17) .034(2) -.0298(19) -.088(3)
C5B .109(2) .0880(19) .0724(17) -.0029(14) -.0411(17) -.0161(16)
C6B .0580(12) .0786(15) .0614(13) -.0151(11) -.0230(10) -.0105(11)
C8B .0566(11) .0657(13) .0506(11) -.0148(9) -.0133(9) -.0204(10)
C9B .0417(9) .0661(12) .0432(9) -.0131(9) -.0079(8) -.0234(9)
C10B .0439(10) .0832(15) .0595(12) -.0153(11) -.0056(9) -.0309(10)
C11B .0655(13) .0857(16) .0585(12) -.0101(11) -.0081(10) -.0426(12)
C12B .0811(16) .0842(17) .0778(16) -.0183(13) -.0159(13) -.0431(14)
C13B .0651(13) .0824(16) .0690(14) -.0314(12) -.0167(11) -.0286(12)
C14B .0422(9) .0914(15) .0434(9) -.0234(10) -.0066(8) -.0309(10)
C15B .099(2) .0715(17) .0610(15) -.0149(13) -.0233(15) -.0116(15)
C16B .159(3) .085(2) .092(2) -.0364(17) -.054(2) -.005(2)

loop_
_atom_site_label
_atom_site_fract_x
_atom_site_fract_y
_atom_site_fract_z
_atom_site_U_iso_or_equiv
_atom_site_thermal_displace_type
_atom_site_calc_flag
_atom_site_calc_attached_atom
_atom_site_type_symbol
O1A .10800(10) .5213(2) -.20710(10) .0610(8) aniso . . O
O2A .09720(10) .4945(2) .06580(10) .0655(9) aniso . . O
O3A .1435(2) .8818(2) -.3949(2) .0837(10) aniso . . O
O4A .3139(2) .8548(2) -.5386(2) .1012(13) aniso . . O
C1A .15270(10) .5889(2) -.1775(2) .0504(10) aniso . . C
C2A .0786(2) .7295(2) -.1834(2) .0651(12) aniso . . C
C3A .0054(2) .7849(3) -.0606(3) .0925(18) aniso . . C
C4A .0680(3) .8134(3) -.0020(3) .099(2) aniso . . C
C5A .1416(3) .8885(3) -.1145(3) .097(2) aniso . . C
C6A .2282(2) .8117(2) -.2129(3) .0739(15) aniso . . C
C8A .1781(2) .7734(2) -.2805(2) .0622(11) aniso . . C
C9A .2383(2) .6417(2) -.3086(2) .0529(10) aniso . . C
C10A .3610(2) .5780(2) -.3275(2) .0641(12) aniso . . C
C11A .3996(2) .4350(2) -.3033(2) .0718(13) aniso . . C
C12A .3863(2) .3588(2) -.1506(2) .0757(14) aniso . . C
C13A .2682(2) .3711(2) -.0585(2) .0654(12) aniso . . C
C14A .19260(10) .5045(2) -.0501(2) .0509(10) aniso . . C
C15A .2171(3) .9113(3) -.5157(3) .0880(19) aniso . . C
C16A .1637(3) 1.0224(3) -.6178(4) .120(3) aniso . . C
O1B .11110(10) .51120(10) .29690(10) .0532(7) aniso . . O
O2B .08110(10) .5379(2) .55470(10) .0738(9) aniso . . O
O3B .36290(10) .1730(2) .3059(2) .0780(10) aniso . . O
O4B .5216(2) .2060(2) .1596(2) .1036(13) aniso . . O
C1B .19530(10) .4526(2) .3642(2) .0490(10) aniso . . C
C2B .2104(2) .3085(2) .4410(2) .0670(12) aniso . . C
C3B .1781(3) .2466(4) .5948(3) .130(2) aniso . . C
C4B .2539(3) .1913(5) .6620(3) .150(3) aniso . . C
C5B .3737(3) .1427(3) .5904(3) .098(2) aniso . . C
C6B .4053(2) .2385(2) .4523(2) .0702(13) aniso . . C
C8B .3331(2) .2757(2) .3632(2) .0588(11) aniso . . C
C9B .31120(10) .4115(2) .2607(2) .0505(10) aniso . . C
C10B .3900(2) .4863(2) .2059(2) .0634(12) aniso . . C
C11B .3398(2) .6276(2) .1471(2) .0702(14) aniso . . C
C12B .2769(2) .7014(3) .2542(3) .0789(15) aniso . . C
C13B .1715(2) .6757(2) .3559(2) .0676(14) aniso . . C
C14B .1805(2) .5379(2) .4428(2) .0559(11) aniso . . C
C15B .4570(3) .1502(3) .2043(3) .0851(16) aniso . . C
C16B .4681(3) .0484(3) .1527(3) .115(2) aniso . . C
H1A .0460(12) .520(3) -.1480(19) .124(4) iso . O1A H
H2A .1067(10) .495(3) .1363(8) .124(4) iso . O2A H
H2A1 .0320(2) .7527(2) -.2396(2) .0944(14) iso . C2A H
H3A1 -.0511(2) .8630(3) -.0901(3) .0944(14) iso . C3A H
H3A2 -.0309(2) .7247(3) .0119(3) .0944(14) iso . C3A H
H4A1 .1122(3) .7338(3) .0472(3) .0944(14) iso . C4A H
H4A2 .0164(3) .8616(3) .0637(3) .0944(14) iso . C4A H
H5A1 .1769(3) .9103(3) -.0731(3) .0944(14) iso . C5A H
H5A2 .0979(3) .9673(3) -.1652(3) .0944(14) iso . C5A H
H6A1 .2744(2) .7354(2) -.1626(3) .0944(14) iso . C6A H
H6A2 .2744(2) .8618(2) -.2843(3) .0944(14) iso . C6A H
H9A .2238(2) .6473(2) -.3893(2) .0944(14) iso . C9A H
H10A .4001(2) .6163(2) -.4209(2) .0944(14) iso . C10A H
H10B .3800(2) .5948(2) -.2640(2) .0944(14) iso . C10A H
H11A .4765(2) .4077(2) -.3551(2) .0944(14) iso . C11A H
H11B .3584(2) .4159(2) -.3387(2) .0944(14) iso . C11A H
H12A .4261(2) .2693(2) -.1455(2) .0944(14) iso . C12A H
H12B .4206(2) .3857(2) -.1132(2) .0944(14) iso . C12A H
H13A .2361(2) .3376(2) -.0916(2) .0944(14) iso . C13A H
H13B .2705(2) .3175(2) .0345(2) .0944(14) iso . C13A H
H14A .23050(10) .5457(2) -.0359(2) .0944(14) iso . C14A H
H16A .1204(13) 1.0940(6) -.5789(8) .124(4) iso . C16A H
H16B .1162(13) .9993(6) -.6389(15) .124(4) iso . C16A H
H16C .2198(3) 1.0462(12) -.7020(8) .124(4) iso . C16A H
H1B .0509(6) .502(3) .3562(6) .124(4) iso . O1B H
H2B .0897(8) .538(3) .6262(9) .124(4) iso . O2B H
H2B1 .1779(2) .2813(2) .4013(2) .0944(14) iso . C2B H
H3B1 .1191(3) .3112(4) .6376(3) .0944(14) iso . C3B H
H3B2 .1478(3) .1823(4) .6113(3) .0944(14) iso . C3B H
H4B1 .2349(3) .1197(5) .7373(3) .0944(14) iso . C4B H
H4B2 .2451(3) .2522(5) .7041(3) .0944(14) iso . C4B H
H5B1 .3904(3) .0622(3) .5755(3) .0944(14) iso . C5B H
H5B2 .4162(3) .1278(3) .6482(3) .0944(14) iso . C5B H
H6B1 .3989(2) .3142(2) .4684(2) .0944(14) iso . C6B H
H6B2 .4814(2) .2019(2) .4034(2) .0944(14) iso . C6B H
H9B .30110(10) .4071(2) .1818(2) .0944(14) iso . C9B H
H10C .4162(2) .4725(2) .2806(2) .0944(14) iso . C10B H
H10D .4530(2) .4534(2) .1344(2) .0944(14) iso . C10B H
H11C .2904(2) .6409(2) .0993(2) .0944(14) iso . C11B H
H11D .3979(2) .6621(2) .0791(2) .0944(14) iso . C11B H
H12C .3252(2) .6824(3) .3065(3) .0944(14) iso . C12B H
H12D .2591(2) .7919(3) .2057(3) .0944(14) iso . C12B H
H13C .1201(2) .7043(2) .3043(2) .0944(14) iso . C13B H
H13D .1399(2) .7278(2) .4185(2) .0944(14) iso . C13B H
H14B .2418(2) .5024(2) .4805(2) .0944(14) iso . C14B H
H16D .4239(13) .0849(5) .0899(16) .124(4) iso . C16B H
H16E .4432(15) -.0183(9) .2304(4) .124(4) iso . C16B H
H16F .5446(4) .0125(13) .1042(17) .124(4) iso . C16B H

loop_
_atom_type_symbol
_atom_type_description
_atom_type_scat_dispersion_real
_atom_type_scat_dispersion_imag
_atom_type_scat_source
O Oxygen .047 .032 ' International Tables, Vol. IV, Tables 2.2A and 2.3.1'
C Carbon .017 .009 ' International Tables, Vol. IV Tables 2.2A and 2.3.1'
H Hydrogen .000 .000 ' International Tables, Vol. IV, Table 2.2C'

loop_
_geom_angle_atom_site_label_1
_geom_angle_atom_site_label_2
_geom_angle_atom_site_label_3
_geom_angle
_geom_angle_publ_flag
C1A O1A H1A 109(2) no
C14A O2A H2A 109.0(10) no
C8A O3A C15A 120.4(4) yes
O1A C1A C14A 108.6(3) yes
O1A C1A C9A 111.2(3) yes
O1A C1A C2A 112.9(4) yes
C9A C1A C14A 116.1(4) yes
C2A C1A C14A 119.0(3) yes
C2A C1A C9A 87.8(3) yes
C1A C2A H2A1 106.6(4) no
C1A C2A C8A 89.4(3) yes
C1A C2A C3A 127.2(3) yes
C8A C2A H2A1 106.6(4) no
C3A C2A H2A1 106.6(4) no
C3A C2A C8A 118.4(3) yes
C2A C3A H3A2 108.9(4) no
C2A C3A H3A1 108.9(4) no
C2A C3A C4A 113.2(4) yes
H3A1 C3A H3A2 107.8(7) no
C4A C3A H3A2 108.9(5) no
C4A C3A H3A1 108.9(5) no
C3A C4A H4A2 109.3(7) no
C3A C4A H4A1 109.3(5) no
C3A C4A C5A 111.5(4) yes
H4A1 C4A H4A2 108.0(6) no
C5A C4A H4A2 109.3(5) no
C5A C4A H4A1 109.3(6) no
C4A C5A H5A2 109.5(6) no
C4A C5A H5A1 109.5(5) no
C4A C5A C6A 110.5(4) yes
H5A1 C5A H5A2 108.1(6) no
C6A C5A H5A2 109.5(4) no
C6A C5A H5A1 109.6(6) no
C5A C6A H6A2 109.2(4) no
C5A C6A H6A1 109.2(4) no
C5A C6A C8A 112.2(4) yes
H6A1 C6A H6A2 107.9(6) no
C8A C6A H6A2 109.2(4) no
C8A C6A H6A1 109.2(4) no
C2A C8A C6A 114.9(3) yes
O3A C8A C6A 109.4(3) yes
O3A C8A C2A 107.7(4) yes
C6A C8A C9A 117.6(4) yes
C2A C8A C9A 89.2(3) yes
O3A C8A C9A 116.5(3) yes
C1A C9A C8A 88.8(3) yes
C8A C9A H9A 107.9(4) no
C8A C9A C10A 121.0(4) yes
C1A C9A H9A 107.9(5) no
C1A C9A C10A 121.5(3) yes
C10A C9A H9A 107.9(4) no
C9A C10A H10B 108.8(4) no
C9A C10A H10A 108.8(5) no
C9A C10A C11A 114.0(5) yes
H10A C10A H10B 107.6(6) no
C11A C10A H10B 108.8(4) no
C11A C10A H10A 108.8(4) no
C10A C11A H11B 108.9(4) no
C10A C11A H11A 108.9(4) no
C10A C11A C12A 113.5(3) yes
H11A C11A H11B 107.7(5) no
C12A C11A H11B 108.9(4) no
C12A C11A H11A 108.9(4) no
C11A C12A H12B 108.3(4) no
C11A C12A H12A 108.3(4) no
C11A C12A C13A 115.8(4) yes
H12A C12A H12B 107.4(6) no
C13A C12A H12B 108.3(4) no
C13A C12A H12A 108.3(5) no
C12A C13A H13B 108.2(6) no
C12A C13A H13A 108.2(4) no
C12A C13A C14A 116.5(4) yes
H13A C13A H13B 107.3(6) no
C14A C13A H13B 108.2(4) no
C14A C13A H13A 108.2(5) no
C1A C14A C13A 114.3(3) yes
O2A C14A C13A 108.6(3) yes
O2A C14A C1A 107.1(4) yes
C13A C14A H14A 108.9(5) no
C1A C14A H14A 108.9(4) no
O2A C14A H14A 108.9(4) no
O3A C15A O4A 123.8(4) yes
O4A C15A C16A 124.9(5) yes
O3A C15A C16A 111.3(4) yes
C15A C16A H16C 109.5(8) no
C15A C16A H16B 109.5(7) no
C15A C16A H16A 109.5(7) no
H16B C16A H16C 109.0(10) no
H16A C16A H16C 109.0(10) no
H16A C16A H16B 109.0(10) no
C1B O1B H1B 109.5(6) no
C14B O2B H2B 109.0(10) no
C8B O3B C15B 119.0(4) yes
O1B C1B C14B 109.1(3) yes
O1B C1B C9B 111.1(3) yes
O1B C1B C2B 112.4(4) yes
C9B C1B C14B 116.2(4) yes
C2B C1B C14B 118.6(3) yes
C2B C1B C9B 88.1(3) yes
C1B C2B H2B1 106.6(4) no
C1B C2B C8B 89.7(3) yes
C1B C2B C3B 127.7(3) yes
C8B C2B H2B1 106.6(4) no
C3B C2B H2B1 106.6(5) no
C3B C2B C8B 117.4(4) yes
C2B C3B H3B2 107.5(5) no
C2B C3B H3B1 107.5(4) no
C2B C3B C4B 119.4(5) yes
H3B1 C3B H3B2 107.0(7) no
C4B C3B H3B2 107.5(6) no
C4B C3B H3B1 107.5(6) no
C3B C4B H4B2 106.8(6) no
C3B C4B H4B1 106.8(8) no
C3B C4B C5B 122.0(4) yes
H4B1 C4B H4B2 106.7(6) no
C5B C4B H4B2 106.8(7) no
C5B C4B H4B1 106.8(6) no
C4B C5B H5B2 109.6(5) no
C4B C5B H5B1 109.6(6) no
C4B C5B C6B 110.5(4) yes
H5B1 C5B H5B2 108.1(6) no
C6B C5B H5B2 109.6(5) no
C6B C5B H5B1 109.6(4) no
C5B C6B H6B2 109.3(4) no
C5B C6B H6B1 109.3(4) no
C5B C6B C8B 111.8(4) yes
H6B1 C6B H6B2 107.9(6) no
C8B C6B H6B2 109.3(4) no
C8B C6B H6B1 109.3(5) no
C2B C8B C6B 113.7(3) yes
O3B C8B C6B 110.5(3) yes
O3B C8B C2B 107.9(4) yes
C6B C8B C9B 118.1(4) yes
C2B C8B C9B 89.5(3) yes
O3B C8B C9B 115.1(3) yes
C1B C9B C8B 88.9(3) yes
C8B C9B H9B 107.9(4) no
C8B C9B C10B 121.6(4) yes
C1B C9B H9B 107.9(5) no
C1B C9B C10B 120.9(3) yes
C10B C9B H9B 107.9(4) no
C9B C10B H10D 108.8(4) no
C9B C10B H10C 108.8(4) no
C9B C10B C11B 113.8(5) yes
H10C C10B H10D 107.7(6) no
C11B C10B H10D 108.8(4) no
C11B C10B H10C 108.8(4) no
C10B C11B H11D 108.7(4) no
C10B C11B H11C 108.7(4) no
C10B C11B C12B 114.3(3) yes
H11C C11B H11D 107.6(5) no
C12B C11B H11D 108.7(4) no
C12B C11B H11C 108.7(4) no
C11B C12B H12D 108.2(4) no
C11B C12B H12C 108.2(5) no
C11B C12B C13B 116.3(4) yes
H12C C12B H12D 107.4(7) no
C13B C12B H12D 108.2(5) no
C13B C12B H12C 108.2(4) no
C12B C13B H13D 108.0(5) no
C12B C13B H13C 108.0(4) no
C12B C13B C14B 117.0(4) yes
H13C C13B H13D 107.3(6) no
C14B C13B H13D 108.1(4) no
C14B C13B H13C 108.0(5) no
C1B C14B C13B 114.1(3) yes
O2B C14B C13B 108.4(3) yes
O2B C14B C1B 107.2(4) yes
C13B C14B H14B 109.0(5) no
C1B C14B H14B 109.0(4) no
O2B C14B H14B 109.0(4) no
O3B C15B O4B 124.4(4) yes
O4B C15B C16B 125.0(5) yes
O3B C15B C16B 110.6(4) yes
C15B C16B H16F 109.5(9) no
C15B C16B H16E 109.5(5) no
C15B C16B H16D 109.5(6) no
H16E C16B H16F 109.0(10) no
H16D C16B H16F 109.0(10) no
H16D C16B H16E 109.0(10) no

loop_
_geom_bond_atom_site_label_1
_geom_bond_atom_site_label_2
_geom_bond_distance
_geom_bond_publ_flag
O1A C1A 1.432(4) yes
O1A H1A .850(10) no
O2A C14A 1.431(3) yes
O2A H2A .85(2) no
O3A C8A 1.467(3) yes
O3A C15A 1.329(4) yes
O4A C15A 1.199(4) yes
C1A C2A 1.554(3) yes
C1A C9A 1.557(3) yes
C1A C14A 1.524(3) yes
C2A C3A 1.532(4) yes
C2A C8A 1.530(4) yes
C2A H2A1 .970(4) no
C3A C4A 1.508(7) yes
C3A H3A1 .970(4) no
C3A H3A2 .970(4) no
C4A C5A 1.509(5) yes
C4A H4A1 .970(4) no
C4A H4A2 .970(5) no
C5A C6A 1.511(4) yes
C5A H5A1 .970(7) no
C5A H5A2 .970(4) no
C6A C8A 1.523(5) yes
C6A H6A1 .970(3) no
C6A H6A2 .970(4) no
C8A C9A 1.543(3) yes
C9A C10A 1.518(3) yes
C9A H9A .970(4) no
C10A C11A 1.515(4) yes
C10A H10A .970(3) no
C10A H10B .970(5) no
C11A C12A 1.531(3) yes
C11A H11A .970(3) no
C11A H11B .970(5) no
C12A C13A 1.527(4) yes
C12A H12A .970(4) no
C12A H12B .970(5) no
C13A C14A 1.516(3) yes
C13A H13A .970(5) no
C13A H13B .970(3) no
C14A H14A .970(4) no
C15A C16A 1.493(5) yes
C16A H16A .970(9) no
C16A H16B .97(2) no
C16A H16C .970(7) no
O1B C1B 1.431(3) yes
O1B H1B .850(10) no
O2B C14B 1.434(3) yes
O2B H2B .85(2) no
O3B C8B 1.455(4) yes
O3B C15B 1.339(4) yes
O4B C15B 1.196(5) yes
C1B C2B 1.558(3) yes
C1B C9B 1.559(3) yes
C1B C14B 1.516(4) yes
C2B C3B 1.506(4) yes
C2B C8B 1.529(3) yes
C2B H2B1 .970(5) no
C3B C4B 1.335(6) yes
C3B H3B1 .970(5) no
C3B H3B2 .970(7) no
C4B C5B 1.494(5) yes
C4B H4B1 .970(6) no
C4B H4B2 .970(8) no
C5B C6B 1.518(3) yes
C5B H5B1 .970(5) no
C5B H5B2 .970(6) no
C6B C8B 1.517(4) yes
C6B H6B1 .970(5) no
C6B H6B2 .970(3) no
C8B C9B 1.549(3) yes
C9B C10B 1.520(4) yes
C9B H9B .970(4) no
C10B C11B 1.505(3) yes
C10B H10C .970(4) no
C10B H10D .970(3) no
C11B C12B 1.520(4) yes
C11B H11C .970(5) no
C11B H11D .970(4) no
C12B C13B 1.517(4) yes
C12B H12C .970(5) no
C12B H12D .970(4) no
C13B C14B 1.525(3) yes
C13B H13C .970(4) no
C13B H13D .970(4) no
C14B H14B .970(3) no
C15B C16B 1.495(6) yes
C16B H16D .97(2) no
C16B H16E .970(10) no
C16B H16F .970(8) no

loop_
_geom_contact_atom_site_label_1
_geom_contact_atom_site_label_2
_geom_contact_distance
O1A O2A 2.854(2)
O1A C13A 2.864(4)
O2A O1B 2.750(3)
O3A C9A 2.560(3)
O4A C8A 2.752(5)
C1A C3A 2.764(4)
C1A C10A 2.683(4)
C1A C13A 2.554(3)
C2A C4A 2.539(6)
C2A C5A 2.910(6)
C2A C6A 2.573(5)
C2A C14A 2.652(3)
C3A C6A 2.982(5)
C3A C8A 2.631(5)
C4A C8A 2.959(5)
C5A C8A 2.518(5)
C6A C9A 2.623(5)
C8A C10A 2.665(3)
C9A C11A 2.544(3)
C9A C14A 2.615(3)
C10A C12A 2.547(3)
C11A C13A 2.591(5)
C12A C14A 2.588(4)
O1B O2B 2.847(3)
O1B C13B 2.872(4)
O3B C9B 2.536(3)
O4B C8B 2.736(5)
C1B C3B 2.751(4)
C1B C10B 2.680(4)
C1B C13B 2.551(4)
C2B C5B 2.916(5)
C2B C6B 2.550(4)
C2B C14B 2.642(4)
C3B C6B 2.905(5)
C3B C8B 2.594(5)
C4B C8B 2.892(4)
C5B C8B 2.512(4)
C6B C9B 2.630(4)
C8B C10B 2.680(4)
C9B C11B 2.534(3)
C9B C14B 2.611(4)
C10B C12B 2.541(4)
C11B C13B 2.579(5)
C12B C14B 2.594(4)
